data_2240341
loop_
_publ_author_name
'Otogawa, Kohei'
'Ishikawa, Kazuhiko'
'Shiro, Motoo'
'Asahi, Toru'

_publ_section_title
;
 Crystal structure of
 (<i>S</i>)-4-carbamoyl-4-(1,3-dioxoisoindolin-2-yl)butanoic acid
;
_journal_coeditor_code IS5381
_journal_issue 1
_journal_name_full 'Acta Crystallographica Section E'
_journal_page_first 107
_journal_page_last 109
_journal_paper_doi 10.1107/S2056989014027121
_journal_volume 71
_journal_year 2015
_chemical_formula_iupac 'C13 H12 N2 O5'
_chemical_formula_moiety 'C13 H12 N2 O5'
_chemical_formula_sum 'C13 H12 N2 O5'
_chemical_formula_weight 276.25
_chemical_name_systematic
;
(<i>S</i>)-4-Carbamoyl-4-(1,3-dioxoisoindolin-2-yl)butanoic acid
;
_space_group_crystal_system orthorhombic
_space_group_IT_number 19
_space_group_name_Hall 'P 2ac 2ab'
_space_group_name_H-M_alt 'P 21 21 21'
_symmetry_space_group_name_Hall 'P 2ac 2ab'
_symmetry_space_group_name_H-M 'P 21 21 21'
_atom_sites_solution_hydrogens geom
_atom_sites_solution_primary direct
_atom_sites_solution_secondary difmap
_cell_angle_alpha 90.0000
_cell_angle_beta 90.0000
_cell_angle_gamma 90.0000
_cell_formula_units_Z 4
_cell_length_a 8.4790(3)
_cell_length_b 9.6751(3)
_cell_length_c 15.4488(5)
_cell_measurement_reflns_used 12101
_cell_measurement_temperature 223
_cell_measurement_theta_max 68.25
_cell_measurement_theta_min 4.57
_cell_volume 1267.34(7)
_computing_cell_refinement
;
RAPID-AUTO (Rigaku, 1998)
;
_computing_data_collection
;
RAPID-AUTO (Rigaku, 1998)
;
_computing_data_reduction
;
RAPID-AUTO (Rigaku, 1998)
;
_computing_molecular_graphics
;
CrystalStructure (Rigaku, 2014)
;
_computing_publication_material
;
CrystalStructure (Rigaku, 2014)
;
_computing_structure_refinement
;
SHELXL2013 (Sheldrick, 2008)
;
_computing_structure_solution
;
SHELXS2013 (Sheldrick, 2008)
;
_diffrn_ambient_temperature 223
_diffrn_detector_area_resol_mean 10.000
_diffrn_measured_fraction_theta_full 1.000
_diffrn_measured_fraction_theta_max 1.000
_diffrn_measurement_device_type 'Rigaku R-AXIS RAPID'
_diffrn_measurement_method \w
_diffrn_radiation_type 'Cu K\a'
_diffrn_radiation_wavelength 1.54187
_diffrn_reflns_av_R_equivalents 0.0575
_diffrn_reflns_limit_h_max 10
_diffrn_reflns_limit_h_min -10
_diffrn_reflns_limit_k_max 11
_diffrn_reflns_limit_k_min -11
_diffrn_reflns_limit_l_max 18
_diffrn_reflns_limit_l_min -18
_diffrn_reflns_number 23228
_diffrn_reflns_theta_full 67.687
_diffrn_reflns_theta_max 68.244
_diffrn_reflns_theta_min 5.395
_diffrn_standards_number 0
_exptl_absorpt_coefficient_mu 0.963
_exptl_absorpt_correction_T_max 0.908
_exptl_absorpt_correction_T_min 0.766
_exptl_absorpt_correction_type multi-scan
_exptl_absorpt_process_details
;
(ABSCOR; Rigaku, 1995)
;
_exptl_crystal_colour colorless
_exptl_crystal_density_diffrn 1.448
_exptl_crystal_density_method 'not measured'
_exptl_crystal_description needle
_exptl_crystal_F_000 576.00
_exptl_crystal_size_max 0.630
_exptl_crystal_size_mid 0.200
_exptl_crystal_size_min 0.100
_refine_diff_density_max 0.16
_refine_diff_density_min -0.16
_refine_ls_abs_structure_details
;
Flack <i>x</i> determined using 914 quotients
[(<i>I</i>^+^)-(<i>I</i>^-^)]/[(<i>I</i>^+^)+(<i>I</i>^-^)]
(Parsons <i>et al.</i>, 2013)
;
_refine_ls_abs_structure_Flack 0.06(4)
_refine_ls_extinction_coef 0.0357(16)
_refine_ls_extinction_method
;
SHELXL2013 (Sheldrick, 2008)
;
_refine_ls_goodness_of_fit_ref 1.077
_refine_ls_hydrogen_treatment constr
_refine_ls_number_parameters 183
_refine_ls_number_reflns 2320
_refine_ls_number_restraints 0
_refine_ls_R_factor_all 0.0279
_refine_ls_R_factor_gt 0.0270
_refine_ls_shift/su_max 0.000
_refine_ls_structure_factor_coef Fsqd
_refine_ls_weighting_details 'w = 1/[\s^2^(Fo^2^)+(0.0326P)^2^+0.1235P] where P=(Fo^2^+2Fc^2^)/3'
_refine_ls_weighting_scheme calc
_refine_ls_wR_factor_gt 0.0664
_refine_ls_wR_factor_ref 0.0674
_reflns_number_gt 2245
_reflns_number_total 2320
_reflns_threshold_expression F^2^>2\s(F^2^)
_cod_data_source_file is5381sup1.cif
_cod_data_source_block I
_cod_original_cell_volume 1267.35(7)
_cod_database_code 2240341
_cod_database_fobs_code 2240341

loop_
_symmetry_equiv_pos_site_id
_space_group_symop_operation_xyz
1 +X,+Y,+Z
2 1/2+X,1/2-Y,-Z
3 -X,1/2+Y,1/2-Z
4 1/2-X,-Y,1/2+Z

loop_
_atom_site_type_symbol
_atom_site_label
_atom_site_fract_x
_atom_site_fract_y
_atom_site_fract_z
_atom_site_U_iso_or_equiv
_atom_site_adp_type
_atom_site_calc_flag
_atom_site_refinement_flags
_atom_site_occupancy
O O1 0.60120(16) 0.50832(14) 0.65955(9) 0.0380(4) Uani d . 1
O O2 0.22423(15) 0.29086(15) 0.81979(8) 0.0354(3) Uani d . 1
O O3 0.28367(17) 0.34228(17) 0.49573(8) 0.0435(4) Uani d . 1
O O4 0.32128(15) 0.66161(14) 0.78685(8) 0.0353(3) Uani d . 1
O O5 0.08071(16) 0.6519(2) 0.84322(9) 0.0498(4) Uani d . 1
N N1 0.39627(16) 0.38300(15) 0.71946(9) 0.0246(3) Uani d . 1
N N2 0.48080(19) 0.24502(17) 0.57047(10) 0.0342(4) Uani d . 1
C C1 0.7414(2) 0.4824(2) 0.84759(13) 0.0358(4) Uani d . 1
C C2 0.7647(2) 0.4539(2) 0.93501(13) 0.0416(5) Uani d . 1
C C3 0.6535(2) 0.3840(2) 0.98308(13) 0.0395(5) Uani d . 1
C C4 0.5124(2) 0.3393(2) 0.94584(11) 0.0326(4) Uani d . 1
C C5 0.4892(2) 0.36838(17) 0.85916(11) 0.0255(4) Uani d . 1
C C6 0.6010(2) 0.43761(18) 0.81107(11) 0.0274(4) Uani d . 1
C C7 0.5420(2) 0.45217(18) 0.72098(11) 0.0266(4) Uani d . 1
C C8 0.3518(2) 0.33864(17) 0.80233(11) 0.0250(4) Uani d . 1
C C9 0.2867(2) 0.38767(19) 0.64668(11) 0.0269(4) Uani d . 1
C C10 0.3548(2) 0.32287(19) 0.56467(11) 0.0281(4) Uani d . 1
C C11 0.2218(2) 0.5328(2) 0.62906(12) 0.0337(4) Uani d . 1
C C12 0.1075(2) 0.5854(2) 0.69751(13) 0.0396(5) Uani d . 1
C C13 0.1827(2) 0.63585(19) 0.77980(12) 0.0311(4) Uani d . 1
H H1 0.81748 0.52994 0.8148 0.0429 Uiso calc R 1
H H2 0.85847 0.48296 0.96185 0.0499 Uiso calc R 1
H H3 0.67296 0.36605 1.04192 0.0475 Uiso calc R 1
H H4 0.43628 0.2915 0.97838 0.0392 Uiso calc R 1
H H5 0.19512 0.32999 0.66336 0.0323 Uiso calc R 1
H H6B 0.51794 0.20427 0.52459 0.0513 Uiso calc R 1
H H7A 0.52731 0.23407 0.62019 0.0513 Uiso calc R 1
H H8A 0.31049 0.59737 0.62494 0.0404 Uiso calc R 1
H H9B 0.16801 0.53233 0.5729 0.0404 Uiso calc R 1
H H10A 0.04576 0.66122 0.67253 0.0475 Uiso calc R 1
H H11B 0.03387 0.51082 0.71193 0.0475 Uiso calc R 1
H H12 0.1288 0.66053 0.8897 0.0747 Uiso calc R 1

loop_
_atom_site_aniso_label
_atom_site_aniso_U_11
_atom_site_aniso_U_22
_atom_site_aniso_U_33
_atom_site_aniso_U_12
_atom_site_aniso_U_13
_atom_site_aniso_U_23
O1 0.0368(7) 0.0480(8) 0.0294(7) -0.0115(7) 0.0044(6) 0.0064(6)
O2 0.0285(7) 0.0478(8) 0.0299(7) -0.0078(6) 0.0024(6) 0.0079(6)
O3 0.0411(8) 0.0673(10) 0.0221(7) 0.0098(8) -0.0079(6) -0.0063(6)
O4 0.0307(7) 0.0439(7) 0.0313(7) -0.0037(6) -0.0003(6) -0.0053(6)
O5 0.0331(7) 0.0856(12) 0.0306(8) -0.0014(8) 0.0020(6) -0.0085(8)
N1 0.0237(7) 0.0314(7) 0.0188(7) -0.0022(6) -0.0007(6) 0.0021(6)
N2 0.0352(9) 0.0442(9) 0.0233(8) 0.0063(7) -0.0016(7) -0.0053(7)
C1 0.0269(9) 0.0432(10) 0.0373(11) -0.0013(9) -0.0037(8) -0.0049(9)
C2 0.0322(10) 0.0538(12) 0.0388(11) 0.0062(10) -0.0146(9) -0.0102(10)
C3 0.0436(12) 0.0508(11) 0.0243(10) 0.0134(10) -0.0094(9) -0.0036(9)
C4 0.0362(10) 0.0392(10) 0.0225(9) 0.0074(9) 0.0008(8) 0.0014(8)
C5 0.0262(9) 0.0286(9) 0.0219(9) 0.0046(7) 0.0000(7) -0.0023(7)
C6 0.0257(8) 0.0315(8) 0.0251(9) 0.0030(8) -0.0013(7) -0.0024(8)
C7 0.0239(8) 0.0315(8) 0.0244(9) -0.0024(7) 0.0012(7) 0.0001(8)
C8 0.0272(9) 0.0268(8) 0.0210(8) 0.0026(7) 0.0004(7) 0.0023(7)
C9 0.0242(8) 0.0364(9) 0.0203(9) -0.0034(7) -0.0031(7) 0.0016(8)
C10 0.0259(9) 0.0366(9) 0.0217(9) -0.0053(8) -0.0027(7) 0.0003(7)
C11 0.0376(10) 0.0409(10) 0.0226(9) 0.0074(9) -0.0064(8) 0.0017(8)
C12 0.0318(9) 0.0517(12) 0.0351(11) 0.0115(9) -0.0089(9) -0.0073(9)
C13 0.0321(10) 0.0321(9) 0.0291(10) 0.0051(8) -0.0018(8) 0.0016(8)

loop_
_atom_type_symbol
_atom_type_description
_atom_type_scat_dispersion_real
_atom_type_scat_dispersion_imag
_atom_type_scat_source
C C 0.0181 0.0091
;
International Tables for Crystallography
(Vol. C, Tables 4.2.6.8 and 6.1.1.4)
;
H H 0.0000 0.0000
;
International Tables for Crystallography
(Vol. C, Table 6.1.1.4)
;
O O 0.0492 0.0322
;
International Tables for Crystallography
(Vol. C, Tables 4.2.6.8 and 6.1.1.4)
;
N N 0.0311 0.0180
;
International Tables for Crystallography
(Vol. C, Tables 4.2.6.8 and 6.1.1.4)
;

loop_
_geom_angle_atom_site_label_1
_geom_angle_atom_site_label_2
_geom_angle_atom_site_label_3
_geom_angle
_geom_angle_publ_flag
C7 N1 C8 111.52(14) n
C7 N1 C9 123.92(14) n
C8 N1 C9 122.81(14) n
C2 C1 C6 117.00(17) n
C1 C2 C3 121.55(19) n
C2 C3 C4 121.08(18) n
C3 C4 C5 117.28(17) n
C4 C5 C6 121.54(16) n
C4 C5 C8 130.11(16) n
C6 C5 C8 108.34(15) n
C1 C6 C5 121.54(16) n
C1 C6 C7 129.83(16) n
C5 C6 C7 108.63(15) n
O1 C7 N1 124.67(16) n
O1 C7 C6 129.86(16) n
N1 C7 C6 105.47(14) n
O2 C8 N1 124.22(16) n
O2 C8 C5 130.12(16) n
N1 C8 C5 105.63(14) n
N1 C9 C10 112.66(14) n
N1 C9 C11 113.19(15) n
C10 C9 C11 111.39(14) n
O3 C10 N2 122.91(17) n
O3 C10 C9 117.83(16) n
N2 C10 C9 119.20(15) n
C9 C11 C12 114.32(16) n
C11 C12 C13 115.22(16) n
O4 C13 O5 123.27(17) n
O4 C13 C12 123.81(17) n
O5 C13 C12 112.90(16) n
C13 O5 H12 109.469 no
C10 N2 H6B 120.005 no
C10 N2 H7A 120.001 no
H6B N2 H7A 119.994 no
C2 C1 H1 121.519 no
C6 C1 H1 121.506 no
C1 C2 H2 119.202 no
C3 C2 H2 119.210 no
C2 C3 H3 119.482 no
C4 C3 H3 119.476 no
C3 C4 H4 121.355 no
C5 C4 H4 121.352 no
N1 C9 H5 106.340 no
C10 C9 H5 106.336 no
C11 C9 H5 106.343 no
C9 C11 H8A 108.681 no
C9 C11 H9B 108.685 no
C12 C11 H8A 108.682 no
C12 C11 H9B 108.682 no
H8A C11 H9B 107.616 no
C11 C12 H10A 108.474 no
C11 C12 H11B 108.468 no
C13 C12 H10A 108.470 no
C13 C12 H11B 108.470 no
H10A C12 H11B 107.495 no

loop_
_geom_bond_atom_site_label_1
_geom_bond_atom_site_label_2
_geom_bond_distance
_geom_bond_publ_flag
O1 C7 1.203(2) n
O2 C8 1.207(2) n
O3 C10 1.238(2) n
O4 C13 1.206(2) n
O5 C13 1.316(2) n
N1 C7 1.405(2) n
N1 C8 1.402(2) n
N1 C9 1.460(2) n
N2 C10 1.310(2) n
C1 C2 1.393(3) n
C1 C6 1.387(3) n
C2 C3 1.378(3) n
C3 C4 1.396(3) n
C4 C5 1.382(2) n
C5 C6 1.378(2) n
C5 C8 1.487(2) n
C6 C7 1.486(2) n
C9 C10 1.527(2) n
C9 C11 1.532(3) n
C11 C12 1.522(3) n
C12 C13 1.503(3) n
O5 H12 0.830 no
N2 H6B 0.870 no
N2 H7A 0.870 no
C1 H1 0.940 no
C2 H2 0.940 no
C3 H3 0.940 no
C4 H4 0.940 no
C9 H5 0.990 no
C11 H8A 0.980 no
C11 H9B 0.980 no
C12 H10A 0.980 no
C12 H11B 0.980 no

loop_
_geom_hbond_atom_site_label_D
_geom_hbond_atom_site_label_H
_geom_hbond_atom_site_label_A
_geom_hbond_site_symmetry_A
_geom_hbond_distance_DH
_geom_hbond_distance_HA
_geom_hbond_distance_DA
_geom_hbond_angle_DHA
O5 H12 O3 4_565 0.83 1.80 2.6230(19) 172
N2 H6B O3 2_556 0.87 2.32 2.891(2) 123
N2 H7A O4 3_646 0.87 2.05 2.886(2) 161

loop_
_geom_torsion_atom_site_label_1
_geom_torsion_atom_site_label_2
_geom_torsion_atom_site_label_3
_geom_torsion_atom_site_label_4
_geom_torsion
_geom_torsion_publ_flag
C7 N1 C8 O2 171.27(15) no
C7 N1 C8 C5 -6.74(17) no
C8 N1 C7 O1 -174.78(15) no
C8 N1 C7 C6 5.92(17) no
C7 N1 C9 C10 63.76(19) no
C7 N1 C9 C11 -63.74(19) no
C9 N1 C7 O1 -9.5(3) no
C9 N1 C7 C6 171.19(13) no
C8 N1 C9 C10 -132.59(14) no
C8 N1 C9 C11 99.91(17) no
C9 N1 C8 O2 5.8(2) no
C9 N1 C8 C5 -172.20(13) no
C2 C1 C6 C5 0.2(3) no
C2 C1 C6 C7 179.85(16) no
C6 C1 C2 C3 0.2(3) no
C1 C2 C3 C4 -0.2(3) no
C2 C3 C4 C5 -0.1(3) no
C3 C4 C5 C6 0.5(3) no
C3 C4 C5 C8 -178.13(16) no
C4 C5 C6 C1 -0.6(3) no
C4 C5 C6 C7 179.74(15) no
C4 C5 C8 O2 5.8(3) no
C4 C5 C8 N1 -176.37(17) no
C6 C5 C8 O2 -172.97(16) no
C6 C5 C8 N1 4.88(17) no
C8 C5 C6 C1 178.32(13) no
C8 C5 C6 C7 -1.38(18) no
C1 C6 C7 O1 -1.5(3) no
C1 C6 C7 N1 177.71(17) no
C5 C6 C7 O1 178.13(16) no
C5 C6 C7 N1 -2.62(18) no
N1 C9 C10 O3 -167.77(14) no
N1 C9 C10 N2 15.1(2) no
N1 C9 C11 C12 -70.37(18) no
C10 C9 C11 C12 161.47(13) no
C11 C9 C10 O3 -39.3(2) no
C11 C9 C10 N2 143.54(15) no
C9 C11 C12 C13 77.4(2) no
C11 C12 C13 O4 15.2(3) no
C11 C12 C13 O5 -166.20(15) no
